data_7061378
loop_
_publ_author_name
'Wang, Qian'
'Lu, Ming'

_publ_section_title
;
 Carbon skeleton: route to investigate high-performance insensitive
 energetic materials
;
_journal_issue 14
_journal_name_full 'New Journal of Chemistry'
_journal_page_first 6690
_journal_page_last 6693
_journal_paper_doi 10.1039/D1NJ05168G
_journal_volume 46
_journal_year 2022
_chemical_formula_moiety 'C5 H2 N3 O6, H2 O, H4 N'
_chemical_formula_sum 'C5 H8 N4 O7'
_chemical_formula_weight 236.15
_space_group_crystal_system orthorhombic
_space_group_IT_number 29
_space_group_name_Hall 'P 2c -2ac'
_space_group_name_H-M_alt 'P c a 21'
_atom_sites_solution_hydrogens mixed
_audit_creation_method SHELXL-2018/3
_audit_update_record
;
2022-02-01 deposited with the CCDC.	2022-02-21 downloaded from the CCDC.
;
_cell_angle_alpha 90
_cell_angle_beta 90
_cell_angle_gamma 90
_cell_formula_units_Z 4
_cell_length_a 14.319(2)
_cell_length_b 9.3621(14)
_cell_length_c 6.8195(9)
_cell_measurement_reflns_used 3616
_cell_measurement_temperature 296(2)
_cell_measurement_theta_max 26.34
_cell_measurement_theta_min 2.18
_cell_volume 914.2(2)
_computing_cell_refinement 'Bruker SAINT'
_computing_data_collection 'Bruker APEX2'
_computing_data_reduction 'Bruker SAINT'
_computing_molecular_graphics 'Bruker SHELXTL'
_computing_publication_material 'Bruker SHELXTL'
_computing_structure_refinement 'SHELXL-2018/3 (Sheldrick, 2018)'
_computing_structure_solution 'SHELXT 2014/5 (Sheldrick, 2014)'
_diffrn_ambient_temperature 296(2)
_diffrn_measured_fraction_theta_full 0.997
_diffrn_measured_fraction_theta_max 0.993
_diffrn_measurement_device_type 'Bruker APEX-II CCD'
_diffrn_measurement_method '\f and \w scans'
_diffrn_radiation_type MoK\a
_diffrn_radiation_wavelength 0.71073
_diffrn_reflns_av_R_equivalents 0.0402
_diffrn_reflns_av_unetI/netI 0.0440
_diffrn_reflns_Laue_measured_fraction_full 0.997
_diffrn_reflns_Laue_measured_fraction_max 0.993
_diffrn_reflns_limit_h_max 18
_diffrn_reflns_limit_h_min -16
_diffrn_reflns_limit_k_max 11
_diffrn_reflns_limit_k_min -12
_diffrn_reflns_limit_l_max 8
_diffrn_reflns_limit_l_min -8
_diffrn_reflns_number 8811
_diffrn_reflns_point_group_measured_fraction_full 0.987
_diffrn_reflns_point_group_measured_fraction_max 0.977
_diffrn_reflns_theta_full 25.242
_diffrn_reflns_theta_max 27.567
_diffrn_reflns_theta_min 2.599
_exptl_absorpt_coefficient_mu 0.161
_exptl_absorpt_correction_T_max 0.7456
_exptl_absorpt_correction_T_min 0.6898
_exptl_absorpt_correction_type multi-scan
_exptl_absorpt_process_details sadabs
_exptl_crystal_colour yellow
_exptl_crystal_density_diffrn 1.716
_exptl_crystal_description needle
_exptl_crystal_F_000 488
_exptl_crystal_size_max 0.200
_exptl_crystal_size_mid 0.010
_exptl_crystal_size_min 0.010
_refine_diff_density_max 0.162
_refine_diff_density_min -0.209
_refine_diff_density_rms 0.046
_refine_ls_abs_structure_details
;
 Flack x determined using 571 quotients [(I+)-(I-)]/[(I+)+(I-)]
 (Parsons, Flack and Wagner, Acta Cryst. B69 (2013) 249-259).
;
_refine_ls_abs_structure_Flack 0.6(6)
_refine_ls_extinction_method none
_refine_ls_goodness_of_fit_ref 1.043
_refine_ls_hydrogen_treatment constr
_refine_ls_matrix_type full
_refine_ls_number_parameters 145
_refine_ls_number_reflns 2059
_refine_ls_number_restraints 1
_refine_ls_restrained_S_all 1.043
_refine_ls_R_factor_all 0.0621
_refine_ls_R_factor_gt 0.0382
_refine_ls_shift/su_max 0.000
_refine_ls_shift/su_mean 0.000
_refine_ls_structure_factor_coef Fsqd
_refine_ls_weighting_details 'w=1/[\s^2^(Fo^2^)+(0.0488P)^2^+0.0719P] where P=(Fo^2^+2Fc^2^)/3'
_refine_ls_weighting_scheme calc
_refine_ls_wR_factor_gt 0.0828
_refine_ls_wR_factor_ref 0.0907
_reflns_Friedel_coverage 0.808
_reflns_Friedel_fraction_full 0.974
_reflns_Friedel_fraction_max 0.958
_reflns_number_gt 1622
_reflns_number_total 2059
_reflns_threshold_expression 'I > 2\s(I)'
_cod_data_source_file d1nj05168g3.cif
_cod_data_source_block WQ190515_a
_cod_depositor_comments 'Adding full bibliography for 7061376--7061378.cif.'
_cod_database_code 7061378
_shelx_shelxl_version_number 2018/3
_shelx_space_group_comment
;
The symmetry employed for this shelxl refinement is uniquely defined
by the following loop, which should always be used as a source of
symmetry information in preference to the above space-group names.
They are only intended as comments.
;
_shelx_estimated_absorpt_t_min 0.968
_shelx_estimated_absorpt_t_max 0.998

loop_
_space_group_symop_operation_xyz
'x, y, z'
'-x, -y, z+1/2'
'-x+1/2, y, z+1/2'
'x+1/2, -y, z'

loop_
_atom_site_label
_atom_site_type_symbol
_atom_site_fract_x
_atom_site_fract_y
_atom_site_fract_z
_atom_site_U_iso_or_equiv
_atom_site_adp_type
_atom_site_occupancy
_atom_site_site_symmetry_order
_atom_site_calc_flag
_atom_site_refinement_flags_posn
_atom_site_refinement_flags_adp
_atom_site_refinement_flags_occupancy
_atom_site_disorder_assembly
_atom_site_disorder_group
C1 C 0.69381(18) 0.3671(3) 0.4337(4) 0.0245(6) Uani 1 1 d . . . . .
C2 C 0.63057(17) 0.4810(3) 0.4789(4) 0.0242(6) Uani 1 1 d . . . . .
C3 C 0.68413(18) 0.6049(3) 0.5268(5) 0.0257(6) Uani 1 1 d . . . . .
C4 C 0.78169(18) 0.5744(3) 0.5101(4) 0.0233(6) Uani 1 1 d . . . . .
C5 C 0.78784(18) 0.4145(3) 0.4485(4) 0.0238(6) Uani 1 1 d . . . . .
N1 N 0.66619(16) 0.2289(2) 0.3889(4) 0.0309(6) Uani 1 1 d . . . . .
N2 N 0.64640(15) 0.7363(2) 0.5788(4) 0.0305(6) Uani 1 1 d . . . . .
N3 N 0.53946(15) 0.4719(3) 0.4726(4) 0.0353(6) Uani 1 1 d . . . . .
H3A H 0.505802 0.545533 0.498974 0.042 Uiso 1 1 calc R U . . .
H3B H 0.513222 0.392355 0.441999 0.042 Uiso 1 1 calc R U . . .
O1 O 0.72594(14) 0.1401(2) 0.3351(4) 0.0465(7) Uani 1 1 d . . . . .
O2 O 0.58223(14) 0.1952(2) 0.4048(4) 0.0448(6) Uani 1 1 d . . . . .
O3 O 0.55949(14) 0.7496(2) 0.5864(4) 0.0454(6) Uani 1 1 d . . . . .
O4 O 0.69892(14) 0.8372(2) 0.6187(4) 0.0453(6) Uani 1 1 d . . . . .
O5 O 0.85160(13) 0.64631(19) 0.5360(4) 0.0339(5) Uani 1 1 d . . . . .
O6 O 0.86285(13) 0.3541(2) 0.4257(3) 0.0318(5) Uani 1 1 d . . . . .
N4 N 0.92187(17) 0.0627(3) 0.3217(4) 0.0359(6) Uani 1 1 d . . . . .
H4A H 0.980752 0.064753 0.276941 0.043 Uiso 1 1 d R U . . .
H4B H 0.918452 0.018453 0.446041 0.043 Uiso 1 1 d R U . . .
H4C H 0.889452 0.151953 0.328141 0.043 Uiso 1 1 d R U . . .
H4D H 0.889752 0.008153 0.230941 0.043 Uiso 1 1 d R U . . .
O7 O 0.89410(14) 0.9138(2) 0.6772(4) 0.0385(6) Uani 1 1 d . . . . .
H7A H 0.872370 0.826241 0.651394 0.046 Uiso 1 1 d R U . . .
H7B H 0.856670 0.978341 0.729894 0.046 Uiso 1 1 d R U . . .

loop_
_atom_site_aniso_label
_atom_site_aniso_U_11
_atom_site_aniso_U_22
_atom_site_aniso_U_33
_atom_site_aniso_U_23
_atom_site_aniso_U_13
_atom_site_aniso_U_12
C1 0.0213(13) 0.0229(13) 0.0294(15) -0.0014(13) -0.0017(12) -0.0015(12)
C2 0.0187(13) 0.0289(15) 0.0249(12) 0.0038(11) 0.0014(13) 0.0002(12)
C3 0.0206(13) 0.0253(13) 0.0314(15) -0.0021(12) 0.0033(12) 0.0041(12)
C4 0.0235(14) 0.0224(14) 0.0239(14) -0.0022(12) -0.0003(11) 0.0002(11)
C5 0.0212(13) 0.0240(14) 0.0260(15) 0.0021(12) -0.0004(12) 0.0007(11)
N1 0.0263(13) 0.0262(13) 0.0402(16) -0.0005(13) -0.0056(12) -0.0027(11)
N2 0.0260(13) 0.0284(12) 0.0371(15) -0.0019(12) 0.0012(12) 0.0032(11)
N3 0.0207(12) 0.0331(14) 0.0520(15) -0.0023(12) -0.0022(12) 0.0015(11)
O1 0.0318(13) 0.0277(11) 0.0800(18) -0.0172(13) -0.0013(13) 0.0016(9)
O2 0.0262(11) 0.0352(11) 0.0731(17) -0.0039(13) 0.0011(12) -0.0105(9)
O3 0.0230(11) 0.0393(12) 0.0738(17) -0.0067(13) 0.0054(13) 0.0094(9)
O4 0.0325(12) 0.0284(11) 0.0750(18) -0.0133(12) -0.0002(13) -0.0018(10)
O5 0.0200(10) 0.0281(10) 0.0536(13) -0.0098(10) 0.0014(10) -0.0030(8)
O6 0.0211(10) 0.0269(10) 0.0474(13) -0.0045(10) 0.0031(9) 0.0028(8)
N4 0.0301(13) 0.0317(13) 0.0459(16) -0.0031(13) 0.0019(12) 0.0010(11)
O7 0.0313(11) 0.0268(11) 0.0574(14) -0.0103(10) -0.0010(11) -0.0013(9)

loop_
_atom_type_symbol
_atom_type_description
_atom_type_scat_dispersion_real
_atom_type_scat_dispersion_imag
_atom_type_scat_source
C C 0.0033 0.0016 'International Tables Vol C Tables 4.2.6.8 and 6.1.1.4'
N N 0.0061 0.0033 'International Tables Vol C Tables 4.2.6.8 and 6.1.1.4'
O O 0.0106 0.0060 'International Tables Vol C Tables 4.2.6.8 and 6.1.1.4'
H H 0.0000 0.0000 'International Tables Vol C Tables 4.2.6.8 and 6.1.1.4'

loop_
_geom_angle_atom_site_label_1
_geom_angle_atom_site_label_2
_geom_angle_atom_site_label_3
_geom_angle
_geom_angle_site_symmetry_1
_geom_angle_site_symmetry_3
_geom_angle_publ_flag
N1 C1 C5 125.2(2) . . ?
N1 C1 C2 124.2(2) . . ?
C5 C1 C2 110.6(2) . . ?
N3 C2 C3 126.6(3) . . ?
N3 C2 C1 125.1(3) . . ?
C3 C2 C1 108.3(2) . . ?
N2 C3 C2 124.6(2) . . ?
N2 C3 C4 125.2(3) . . ?
C2 C3 C4 110.1(2) . . ?
O5 C4 C3 132.8(2) . . ?
O5 C4 C5 121.6(2) . . ?
C3 C4 C5 105.6(2) . . ?
O6 C5 C1 132.7(3) . . ?
O6 C5 C4 121.9(2) . . ?
C1 C5 C4 105.4(2) . . ?
O2 N1 O1 121.1(2) . . ?
O2 N1 C1 119.5(2) . . ?
O1 N1 C1 119.4(2) . . ?
O4 N2 O3 121.3(2) . . ?
O4 N2 C3 119.7(2) . . ?
O3 N2 C3 119.0(2) . . ?
C2 N3 H3A 120.0 . . ?
C2 N3 H3B 120.0 . . ?
H3A N3 H3B 120.0 . . ?
H4A N4 H4B 111.3 . . ?
H4A N4 H4C 117.0 . . ?
H4B N4 H4C 108.4 . . ?
H4A N4 H4D 104.6 . . ?
H4B N4 H4D 109.4 . . ?
H4C N4 H4D 105.8 . . ?
H7A O7 H7B 119.7 . . ?

loop_
_geom_bond_atom_site_label_1
_geom_bond_atom_site_label_2
_geom_bond_distance
_geom_bond_site_symmetry_2
_geom_bond_publ_flag
C1 N1 1.387(3) . ?
C1 C5 1.421(3) . ?
C1 C2 1.432(4) . ?
C2 N3 1.308(3) . ?
C2 C3 1.428(4) . ?
C3 N2 1.389(3) . ?
C3 C4 1.430(4) . ?
C4 O5 1.219(3) . ?
C4 C5 1.557(4) . ?
C5 O6 1.224(3) . ?
N1 O2 1.248(3) . ?
N1 O1 1.248(3) . ?
N2 O4 1.238(3) . ?
N2 O3 1.252(3) . ?
N3 H3A 0.8600 . ?
N3 H3B 0.8600 . ?
N4 H4A 0.8968 . ?
N4 H4B 0.9454 . ?
N4 H4C 0.9567 . ?
N4 H4D 0.9249 . ?
O7 H7A 0.8940 . ?
O7 H7B 0.8842 . ?

loop_
_geom_hbond_atom_site_label_D
_geom_hbond_atom_site_label_H
_geom_hbond_atom_site_label_A
_geom_hbond_distance_DH
_geom_hbond_distance_HA
_geom_hbond_distance_DA
_geom_hbond_angle_DHA
_geom_hbond_site_symmetry_A
_geom_hbond_publ_flag
N3 H3A O3 0.86 2.14 2.728(3) 124.8 . yes
N3 H3A O6 0.86 2.31 3.025(3) 141.1 4_465 yes
N3 H3B O2 0.86 2.11 2.702(3) 125.6 . yes
N3 H3B O5 0.86 2.43 2.941(3) 118.8 4_465 yes
N4 H4A O7 0.90 1.93 2.822(3) 175.1 2_764 yes
N4 H4B O7 0.95 1.89 2.826(4) 170.4 1_545 yes
N4 H4C O1 0.96 2.34 2.899(3) 116.4 . yes
N4 H4C O6 0.96 2.04 2.943(3) 156.2 . yes
N4 H4D O4 0.92 2.18 3.061(3) 158.3 3_644 yes
O7 H7A O5 0.89 1.88 2.751(3) 163.2 . yes
O7 H7B N1 0.88 2.61 3.396(3) 149.4 3_665 yes
O7 H7B O1 0.88 2.05 2.933(3) 175.2 3_665 yes
O7 H7B O2 0.88 2.51 3.076(3) 122.3 3_665 yes

loop_
_geom_torsion_atom_site_label_1
_geom_torsion_atom_site_label_2
_geom_torsion_atom_site_label_3
_geom_torsion_atom_site_label_4
_geom_torsion
_geom_torsion_site_symmetry_1
_geom_torsion_site_symmetry_2
_geom_torsion_site_symmetry_3
_geom_torsion_site_symmetry_4
_geom_torsion_publ_flag
N1 C1 C2 N3 -4.2(5) . . . . ?
C5 C1 C2 N3 177.9(3) . . . . ?
N1 C1 C2 C3 177.1(3) . . . . ?
C5 C1 C2 C3 -0.8(4) . . . . ?
N3 C2 C3 N2 1.3(5) . . . . ?
C1 C2 C3 N2 -179.9(3) . . . . ?
N3 C2 C3 C4 -177.6(3) . . . . ?
C1 C2 C3 C4 1.1(4) . . . . ?
N2 C3 C4 O5 1.0(5) . . . . ?
C2 C3 C4 O5 179.9(3) . . . . ?
N2 C3 C4 C5 -179.9(3) . . . . ?
C2 C3 C4 C5 -0.9(3) . . . . ?
N1 C1 C5 O6 1.1(5) . . . . ?
C2 C1 C5 O6 179.0(3) . . . . ?
N1 C1 C5 C4 -177.6(3) . . . . ?
C2 C1 C5 C4 0.2(3) . . . . ?
O5 C4 C5 O6 0.8(4) . . . . ?
C3 C4 C5 O6 -178.5(3) . . . . ?
O5 C4 C5 C1 179.7(3) . . . . ?
C3 C4 C5 C1 0.4(2) . . . . ?
C5 C1 N1 O2 170.8(3) . . . . ?
C2 C1 N1 O2 -6.8(5) . . . . ?
C5 C1 N1 O1 -8.5(5) . . . . ?
C2 C1 N1 O1 173.9(3) . . . . ?
C2 C3 N2 O4 179.7(3) . . . . ?
C4 C3 N2 O4 -1.5(5) . . . . ?
C2 C3 N2 O3 0.5(5) . . . . ?
C4 C3 N2 O3 179.3(3) . . . . ?
